data_7008350
loop_
_publ_author_name
'Saatchi, Katayoun'
'Patrick, Brian O.'
'Orvig, Chris'

_publ_section_title
;
 Coordination chemistry of P, O-bidentate phosphinophenolates with Ga3+
 and In3+.
;
_journal_issue 13
_journal_name_full 'Dalton transactions (Cambridge, England : 2003)'
_journal_page_first 2268
_journal_page_last 2274
_journal_paper_doi 10.1039/b501908g
_journal_year 2005
_chemical_formula_moiety 'C54 H42 Cl3 In2 O3 P3 '
_chemical_formula_sum 'C54 H42 Cl3 In2 O3 P3'
_chemical_formula_weight 1167.84
_space_group_IT_number 2
_symmetry_cell_setting triclinic
_symmetry_Int_Tables_number 2
_symmetry_space_group_name_Hall '-P 1'
_symmetry_space_group_name_H-M 'P -1'
_audit_creation_date 2000-06-05
_audit_creation_method 'by teXsan v1.8'
_audit_update_record
;
?
;
_cell_angle_alpha 83.908(2)
_cell_angle_beta 85.429(3)
_cell_angle_gamma 64.939(2)
_cell_formula_units_Z 2
_cell_length_a 11.0558(3)
_cell_length_b 13.2211(7)
_cell_length_c 18.694(2)
_cell_measurement_reflns_used 9770
_cell_measurement_temperature 173.2
_cell_measurement_theta_max 27.89
_cell_measurement_theta_min 3.14
_cell_volume 2459.4(3)
_computing_cell_refinement 'd*TREK (MSC, 1996-1998)'
_computing_data_collection 'd*TREK (MSC, 1996-1998)'
_computing_data_reduction 'd*TREK (MSC, 1996-1998)'
_computing_publication_material 'teXsan (MSC, 1992-1997)'
_computing_structure_refinement 'teXsan (MSC, 1992-1997)'
_computing_structure_solution
;
SIR97 (Altomare, et. al. 1998)
;
_diffrn_ambient_temperature 173.2
_diffrn_detector_area_resol_mean 11.76
_diffrn_measurement_device_type 'Rigaku/ADSC CCD'
_diffrn_measurement_method 'area detector'
_diffrn_orient_matrix_UB_11 0.00000
_diffrn_orient_matrix_UB_12 0.00000
_diffrn_orient_matrix_UB_13 0.00000
_diffrn_orient_matrix_UB_21 0.00000
_diffrn_orient_matrix_UB_22 0.00000
_diffrn_orient_matrix_UB_23 0.00000
_diffrn_orient_matrix_UB_31 0.00000
_diffrn_orient_matrix_UB_32 0.00000
_diffrn_orient_matrix_UB_33 0.00000
_diffrn_radiation_detector CCD
_diffrn_radiation_monochromator graphite
_diffrn_radiation_source 'X-ray tube'
_diffrn_radiation_type 'Mo K\a'
_diffrn_radiation_wavelength 0.7107
_diffrn_reflns_av_R_equivalents 0.06308
_diffrn_reflns_av_sigmaI/netI 0.120
_diffrn_reflns_limit_h_max 13
_diffrn_reflns_limit_h_min -13
_diffrn_reflns_limit_k_max 14
_diffrn_reflns_limit_k_min -16
_diffrn_reflns_limit_l_max 22
_diffrn_reflns_limit_l_min -24
_diffrn_reflns_number 20441
_diffrn_reflns_reduction_process 'Lp corrections applied'
_diffrn_reflns_theta_max 27.89
_diffrn_reflns_theta_min 3.14
_diffrn_standards_decay_% 0.00
_diffrn_standards_interval_count 0
_diffrn_standards_number 0
_exptl_absorpt_coefficient_mu 1.240
_exptl_absorpt_correction_T_max 1.000
_exptl_absorpt_correction_T_min 0.7242
_exptl_absorpt_correction_type multi-scan
_exptl_crystal_colour clear
_exptl_crystal_density_diffrn 1.577
_exptl_crystal_density_meas ?
_exptl_crystal_description platelet
_exptl_crystal_F_000 1168.00
_exptl_crystal_size_max 0.70
_exptl_crystal_size_mid 0.25
_exptl_crystal_size_min 0.15
_refine_diff_density_max 2.21
_refine_diff_density_min -1.35
_refine_ls_extinction_method none
_refine_ls_goodness_of_fit_all 1.130
_refine_ls_goodness_of_fit_ref 1.130
_refine_ls_hydrogen_treatment constr
_refine_ls_matrix_type full
_refine_ls_number_constraints 0
_refine_ls_number_parameters 586
_refine_ls_number_reflns 9328
_refine_ls_number_restraints 0
_refine_ls_R_factor_all 0.0806
_refine_ls_R_factor_gt 0.0402
_refine_ls_shift/su_max 0.0015
_refine_ls_shift/su_mean 0.0009
_refine_ls_structure_factor_coef Fsqd
_refine_ls_weighting_details 'w = 1/[\s^2^(Fo^2^)]'
_refine_ls_weighting_scheme sigma
_refine_ls_wR_factor_all 0.1135
_refine_ls_wR_factor_ref 0.1135
_reflns_number_gt 5818
_reflns_number_total 9328
_reflns_threshold_expression I>3.00\s(I)
_cod_data_source_file b501908g.txt
_cod_data_source_block co248/KS-III-124
_cod_original_cell_volume 2459.5(2)
_cod_original_sg_symbol_H-M 'P -1 '
_cod_original_formula_sum 'C54 H42 Cl3 In2 O3 P3 '
_cod_database_code 7008350

loop_
_symmetry_equiv_pos_as_xyz
' +x, +y, +z'
' -x, -y, -z'

loop_
_atom_site_label
_atom_site_fract_x
_atom_site_fract_y
_atom_site_fract_z
_atom_site_U_iso_or_equiv
_atom_site_occupancy
_atom_site_refinement_flags
_atom_site_adp_type
_atom_site_calc_flag
_atom_site_calc_attached_atom
In(1) 0.32965(4) 0.77949(3) 0.23338(2) 0.0244(1) 1.000 . Uani d ?
In(2) 0.13194(4) 1.03802(3) 0.25216(2) 0.0205(1) 1.000 . Uani d ?
Cl(1) 0.4833(2) 0.6835(1) 0.14050(9) 0.0428(5) 1.000 . Uani d ?
Cl(2) 0.1576(2) 1.1497(1) 0.3366(1) 0.0430(5) 1.000 . Uani d ?
Cl(3) -0.1045(1) 1.0827(1) 0.26468(9) 0.0345(4) 1.000 . Uani d ?
P(1) 0.1827(1) 0.6667(1) 0.27242(8) 0.0245(4) 1.000 . Uani d ?
P(2) 0.4999(1) 0.7379(1) 0.34207(8) 0.0245(4) 1.000 . Uani d ?
P(3) 0.1295(1) 1.1488(1) 0.12433(8) 0.0233(4) 1.000 . Uani d ?
O(1) 0.1823(3) 0.8789(3) 0.3168(2) 0.024(1) 1.000 . Uani d ?
O(2) 0.3566(3) 0.9341(3) 0.2356(2) 0.023(1) 1.000 . Uani d ?
O(3) 0.1676(3) 0.9115(3) 0.1721(2) 0.025(1) 1.000 . Uani d ?
C(1) 0.0941(5) 0.7417(4) 0.3489(3) 0.022(1) 1.000 . Uani d ?
C(2) 0.0126(6) 0.7052(4) 0.3960(3) 0.026(2) 1.000 . Uani d ?
C(3) -0.0525(6) 0.7631(5) 0.4545(3) 0.028(2) 1.000 . Uani d ?
C(4) -0.0391(6) 0.8594(5) 0.4666(3) 0.030(2) 1.000 . Uani d ?
C(5) 0.0358(5) 0.8994(4) 0.4198(3) 0.027(2) 1.000 . Uani d ?
C(6) 0.1057(5) 0.8403(4) 0.3609(3) 0.022(1) 1.000 . Uani d ?
C(7) 0.2812(6) 0.5206(4) 0.3010(3) 0.030(2) 1.000 . Uani d ?
C(8) 0.4176(6) 0.4769(5) 0.2882(4) 0.039(2) 1.000 . Uani d ?
C(9) 0.4972(7) 0.3662(5) 0.3089(5) 0.054(2) 1.000 . Uani d ?
C(10) 0.4390(8) 0.2992(5) 0.3433(4) 0.051(2) 1.000 . Uani d ?
C(11) 0.3074(8) 0.3396(5) 0.3564(4) 0.051(2) 1.000 . Uani d ?
C(12) 0.2253(7) 0.4519(5) 0.3338(4) 0.044(2) 1.000 . Uani d ?
C(13) 0.0514(5) 0.6706(4) 0.2181(3) 0.025(2) 1.000 . Uani d ?
C(14) 0.0570(6) 0.5778(5) 0.1888(4) 0.037(2) 1.000 . Uani d ?
C(15) -0.0492(7) 0.5817(5) 0.1526(4) 0.041(2) 1.000 . Uani d ?
C(16) -0.1622(6) 0.6801(6) 0.1446(3) 0.039(2) 1.000 . Uani d ?
C(17) -0.1695(6) 0.7746(5) 0.1723(4) 0.039(2) 1.000 . Uani d ?
C(18) -0.0628(6) 0.7697(5) 0.2092(3) 0.032(2) 1.000 . Uani d ?
C(19) 0.5420(5) 0.8542(4) 0.3144(3) 0.022(1) 1.000 . Uani d ?
C(20) 0.6528(5) 0.8608(4) 0.3415(3) 0.028(2) 1.000 . Uani d ?
C(21) 0.6857(5) 0.9488(4) 0.3188(3) 0.027(2) 1.000 . Uani d ?
C(22) 0.6087(6) 1.0315(4) 0.2677(4) 0.031(2) 1.000 . Uani d ?
C(23) 0.4996(5) 1.0258(4) 0.2409(3) 0.027(2) 1.000 . Uani d ?
C(24) 0.4641(5) 0.9375(4) 0.2640(3) 0.020(1) 1.000 . Uani d ?
C(25) 0.4130(5) 0.7627(5) 0.4295(3) 0.028(2) 1.000 . Uani d ?
C(26) 0.3776(7) 0.8616(5) 0.4603(4) 0.042(2) 1.000 . Uani d ?
C(27) 0.3058(8) 0.8750(7) 0.5275(4) 0.060(2) 1.000 . Uani d ?
C(28) 0.2711(7) 0.793(1) 0.5599(4) 0.069(3) 1.000 . Uani d ?
C(29) 0.3092(8) 0.6953(9) 0.5287(4) 0.065(3) 1.000 . Uani d ?
C(30) 0.3787(6) 0.6785(6) 0.4635(4) 0.042(2) 1.000 . Uani d ?
C(31) 0.6567(6) 0.6182(4) 0.3587(3) 0.028(2) 1.000 . Uani d ?
C(32) 0.7133(6) 0.5938(5) 0.4256(4) 0.040(2) 1.000 . Uani d ?
C(33) 0.8357(7) 0.5033(6) 0.4378(4) 0.049(2) 1.000 . Uani d ?
C(34) 0.9001(6) 0.4363(5) 0.3816(5) 0.049(2) 1.000 . Uani d ?
C(35) 0.8464(7) 0.4593(5) 0.3164(4) 0.048(2) 1.000 . Uani d ?
C(36) 0.7229(6) 0.5508(5) 0.3033(4) 0.038(2) 1.000 . Uani d ?
C(37) 0.1503(5) 1.0406(4) 0.0674(3) 0.025(2) 1.000 . Uani d ?
C(38) 0.1471(6) 1.0594(5) -0.0083(3) 0.033(2) 1.000 . Uani d ?
C(39) 0.1654(6) 0.9742(6) -0.0507(3) 0.038(2) 1.000 . Uani d ?
C(40) 0.1837(6) 0.8704(6) -0.0178(4) 0.041(2) 1.000 . Uani d ?
C(41) 0.1845(5) 0.8486(5) 0.0561(4) 0.032(2) 1.000 . Uani d ?
C(42) 0.1689(5) 0.9341(5) 0.1011(3) 0.026(2) 1.000 . Uani d ?
C(43) 0.2646(5) 1.1924(4) 0.1013(3) 0.028(2) 1.000 . Uani d ?
C(44) 0.3655(6) 1.1442(5) 0.0509(4) 0.038(2) 1.000 . Uani d ?
C(45) 0.4671(6) 1.1809(6) 0.0374(4) 0.048(2) 1.000 . Uani d ?
C(46) 0.4657(7) 1.2655(6) 0.0744(5) 0.052(2) 1.000 . Uani d ?
C(47) 0.3671(6) 1.3117(5) 0.1263(4) 0.047(2) 1.000 . Uani d ?
C(48) 0.2662(6) 1.2761(5) 0.1398(4) 0.034(2) 1.000 . Uani d ?
C(49) -0.0183(5) 1.2744(4) 0.0984(3) 0.024(1) 1.000 . Uani d ?
C(50) -0.0193(6) 1.3378(5) 0.0342(3) 0.035(2) 1.000 . Uani d ?
C(51) -0.1343(7) 1.4318(5) 0.0138(3) 0.041(2) 1.000 . Uani d ?
C(52) -0.2486(6) 1.4614(5) 0.0573(4) 0.040(2) 1.000 . Uani d ?
C(53) -0.2483(6) 1.4014(5) 0.1221(4) 0.034(2) 1.000 . Uani d ?
C(54) -0.1334(6) 1.3084(5) 0.1429(3) 0.031(2) 1.000 . Uani d ?
H(1) 0.0013 0.6381 0.3870 0.030 1.000 . Uiso c ?
H(2) -0.1071 0.7360 0.4879 0.034 1.000 . Uiso c ?
H(3) -0.0844 0.8998 0.5089 0.036 1.000 . Uiso c ?
H(4) 0.0402 0.9697 0.4282 0.032 1.000 . Uiso c ?
H(5) 0.4587 0.5254 0.2644 0.044 1.000 . Uiso c ?
H(6) 0.5942 0.3349 0.2983 0.066 1.000 . Uiso c ?
H(7) 0.4944 0.2208 0.3581 0.061 1.000 . Uiso c ?
H(8) 0.2666 0.2920 0.3823 0.063 1.000 . Uiso c ?
H(9) 0.1284 0.4809 0.3422 0.052 1.000 . Uiso c ?
H(10) 0.1385 0.5075 0.1935 0.044 1.000 . Uiso c ?
H(11) -0.0442 0.5145 0.1324 0.049 1.000 . Uiso c ?
H(12) -0.2374 0.6824 0.1188 0.048 1.000 . Uiso c ?
H(13) -0.2498 0.8451 0.1662 0.047 1.000 . Uiso c ?
H(14) -0.0683 0.8372 0.2293 0.036 1.000 . Uiso c ?
H(15) 0.7081 0.8022 0.3770 0.034 1.000 . Uiso c ?
H(16) 0.7617 0.9541 0.3385 0.032 1.000 . Uiso c ?
H(17) 0.6340 1.0928 0.2509 0.036 1.000 . Uiso c ?
H(18) 0.4455 1.0845 0.2055 0.031 1.000 . Uiso c ?
H(19) 0.4028 0.9203 0.4373 0.050 1.000 . Uiso c ?
H(20) 0.2786 0.9451 0.5506 0.072 1.000 . Uiso c ?
H(21) 0.2204 0.8034 0.6061 0.083 1.000 . Uiso c ?
H(22) 0.2855 0.6362 0.5524 0.076 1.000 . Uiso c ?
H(23) 0.4040 0.6082 0.4412 0.049 1.000 . Uiso c ?
H(24) 0.6649 0.6406 0.4649 0.049 1.000 . Uiso c ?
H(25) 0.8772 0.4878 0.4846 0.058 1.000 . Uiso c ?
H(26) 0.9843 0.3706 0.3901 0.058 1.000 . Uiso c ?
H(27) 0.8955 0.4116 0.2777 0.058 1.000 . Uiso c ?
H(28) 0.6847 0.5676 0.2556 0.043 1.000 . Uiso c ?
H(29) 0.1304 1.1344 -0.0306 0.040 1.000 . Uiso c ?
H(30) 0.1649 0.9877 -0.1036 0.045 1.000 . Uiso c ?
H(31) 0.1957 0.8101 -0.0477 0.050 1.000 . Uiso c ?
H(32) 0.1971 0.7741 0.0775 0.038 1.000 . Uiso c ?
H(33) 0.3673 1.0831 0.0246 0.045 1.000 . Uiso c ?
H(34) 0.5389 1.1471 0.0013 0.057 1.000 . Uiso c ?
H(35) 0.5364 1.2919 0.0649 0.062 1.000 . Uiso c ?
H(36) 0.3677 1.3711 0.1533 0.055 1.000 . Uiso c ?
H(37) 0.1965 1.3091 0.1770 0.042 1.000 . Uiso c ?
H(38) 0.0625 1.3165 0.0032 0.040 1.000 . Uiso c ?
H(39) -0.1351 1.4765 -0.0315 0.049 1.000 . Uiso c ?
H(40) -0.3308 1.5257 0.0427 0.048 1.000 . Uiso c ?
H(41) -0.3292 1.4233 0.1532 0.041 1.000 . Uiso c ?
H(42) -0.1338 1.2667 0.1895 0.038 1.000 . Uiso c ?

loop_
_atom_site_aniso_label
_atom_site_aniso_U_11
_atom_site_aniso_U_22
_atom_site_aniso_U_33
_atom_site_aniso_U_12
_atom_site_aniso_U_13
_atom_site_aniso_U_23
In(1) 0.0147(2) 0.0165(2) 0.0400(3) -0.0035(2) -0.0001(2) -0.0080(2)
In(2) 0.0127(2) 0.0148(2) 0.0348(3) -0.0058(1) 0.0003(2) -0.0061(2)
Cl(1) 0.0282(9) 0.0410(8) 0.044(1) 0.0022(7) 0.0032(7) -0.0143(7)
Cl(2) 0.048(1) 0.0403(8) 0.052(1) -0.0255(8) 0.0046(8) -0.0244(8)
Cl(3) 0.0123(7) 0.0343(7) 0.054(1) -0.0090(6) 0.0011(7) 0.0042(7)
P(1) 0.0178(7) 0.0183(6) 0.0328(9) -0.0033(6) 0.0006(6) -0.0015(6)
P(2) 0.0237(8) 0.0202(7) 0.0295(9) -0.0091(6) 0.0036(6) -0.0048(6)
P(3) 0.0134(7) 0.0265(7) 0.0271(9) -0.0039(6) -0.0013(6) -0.0094(6)
O(1) 0.015(2) 0.019(2) 0.038(2) -0.007(2) -0.002(2) -0.001(2)
O(2) 0.011(2) 0.019(2) 0.039(3) -0.005(1) -0.005(2) -0.006(2)
O(3) 0.018(2) 0.020(2) 0.035(3) -0.004(2) -0.002(2) -0.011(2)
C(1) 0.015(3) 0.022(3) 0.029(3) -0.008(2) 0.000(2) -0.001(2)
C(2) 0.025(3) 0.024(3) 0.032(4) -0.013(2) -0.004(3) 0.004(2)
C(3) 0.030(3) 0.032(3) 0.022(3) -0.014(3) 0.002(3) 0.006(3)
C(4) 0.025(3) 0.037(3) 0.021(3) -0.006(3) -0.005(3) -0.002(3)
C(5) 0.022(3) 0.030(3) 0.032(4) -0.011(2) -0.001(3) -0.010(3)
C(6) 0.013(3) 0.021(3) 0.031(3) -0.006(2) -0.006(2) 0.001(2)
C(7) 0.026(3) 0.022(3) 0.036(4) -0.005(2) -0.006(3) 0.001(3)
C(8) 0.030(4) 0.027(3) 0.054(5) -0.006(3) -0.007(3) 0.001(3)
C(9) 0.028(4) 0.030(3) 0.085(6) 0.004(3) -0.001(4) 0.002(4)
C(10) 0.057(5) 0.020(3) 0.071(6) -0.010(3) -0.028(4) 0.009(3)
C(11) 0.051(5) 0.030(3) 0.072(6) -0.017(3) -0.012(4) 0.003(3)
C(12) 0.037(4) 0.022(3) 0.071(5) -0.012(3) -0.004(4) 0.005(3)
C(13) 0.024(3) 0.025(3) 0.026(3) -0.010(2) 0.002(2) -0.006(2)
C(14) 0.032(4) 0.034(3) 0.041(4) -0.007(3) -0.004(3) -0.005(3)
C(15) 0.046(4) 0.045(4) 0.041(4) -0.024(3) 0.004(3) -0.019(3)
C(16) 0.028(4) 0.058(4) 0.029(4) -0.019(3) 0.000(3) 0.002(3)
C(17) 0.029(4) 0.043(4) 0.035(4) -0.005(3) -0.001(3) -0.005(3)
C(18) 0.027(3) 0.031(3) 0.030(4) -0.004(3) -0.005(3) -0.003(3)
C(19) 0.015(3) 0.024(3) 0.027(3) -0.008(2) -0.003(2) -0.004(2)
C(20) 0.019(3) 0.028(3) 0.035(4) -0.006(2) -0.008(3) -0.001(3)
C(21) 0.020(3) 0.026(3) 0.044(4) -0.015(2) -0.004(3) -0.009(3)
C(22) 0.019(3) 0.025(3) 0.049(4) -0.011(2) -0.005(3) 0.001(3)
C(23) 0.008(3) 0.025(3) 0.048(4) -0.007(2) -0.007(2) 0.005(3)
C(24) 0.011(3) 0.022(2) 0.029(3) -0.007(2) -0.003(2) -0.002(2)
C(25) 0.018(3) 0.036(3) 0.025(3) -0.006(2) -0.003(2) -0.001(3)
C(26) 0.037(4) 0.036(3) 0.038(4) 0.000(3) -0.002(3) -0.012(3)
C(27) 0.041(5) 0.069(5) 0.033(5) 0.016(4) -0.010(4) -0.019(4)
C(28) 0.029(4) 0.125(8) 0.023(4) -0.004(5) -0.003(3) 0.000(5)
C(29) 0.050(5) 0.118(8) 0.037(5) -0.047(5) 0.004(4) 0.006(5)
C(30) 0.035(4) 0.061(4) 0.037(4) -0.029(3) -0.001(3) 0.003(3)
C(31) 0.025(3) 0.018(3) 0.037(4) -0.007(2) 0.005(3) 0.005(2)
C(32) 0.034(4) 0.026(3) 0.052(5) -0.005(3) 0.002(3) -0.002(3)
C(33) 0.040(4) 0.039(4) 0.054(5) -0.005(3) -0.006(4) 0.014(3)
C(34) 0.024(4) 0.027(3) 0.077(6) 0.002(3) 0.003(4) 0.015(3)
C(35) 0.029(4) 0.034(3) 0.065(6) -0.001(3) 0.017(4) -0.004(3)
C(36) 0.029(4) 0.036(3) 0.042(4) -0.008(3) 0.008(3) -0.005(3)
C(37) 0.012(3) 0.027(3) 0.033(4) -0.005(2) -0.001(2) -0.010(2)
C(38) 0.021(3) 0.048(4) 0.028(4) -0.009(3) -0.005(3) -0.014(3)
C(39) 0.024(3) 0.056(4) 0.029(4) -0.010(3) 0.001(3) -0.020(3)
C(40) 0.022(3) 0.054(4) 0.049(5) -0.013(3) -0.003(3) -0.031(4)
C(41) 0.014(3) 0.034(3) 0.049(4) -0.008(2) 0.000(3) -0.023(3)
C(42) 0.010(3) 0.035(3) 0.032(4) -0.005(2) -0.003(2) -0.011(3)
C(43) 0.015(3) 0.026(3) 0.039(4) -0.004(2) -0.003(3) -0.005(3)
C(44) 0.021(3) 0.047(4) 0.049(4) -0.014(3) 0.001(3) -0.017(3)
C(45) 0.024(4) 0.069(5) 0.056(5) -0.024(3) 0.009(3) -0.016(4)
C(46) 0.030(4) 0.046(4) 0.085(6) -0.023(3) -0.003(4) 0.006(4)
C(47) 0.027(4) 0.033(3) 0.081(6) -0.010(3) -0.008(4) -0.014(3)
C(48) 0.021(3) 0.029(3) 0.053(4) -0.008(3) 0.000(3) -0.014(3)
C(49) 0.016(3) 0.023(3) 0.031(4) -0.004(2) -0.003(2) -0.011(2)
C(50) 0.025(3) 0.037(3) 0.031(4) -0.001(3) 0.002(3) -0.006(3)
C(51) 0.043(4) 0.042(4) 0.024(4) -0.004(3) -0.002(3) 0.002(3)
C(52) 0.028(4) 0.035(3) 0.046(5) 0.002(3) -0.010(3) -0.013(3)
C(53) 0.025(3) 0.031(3) 0.040(4) -0.004(3) 0.000(3) -0.011(3)
C(54) 0.024(3) 0.028(3) 0.037(4) -0.005(2) 0.003(3) -0.010(3)

loop_
_atom_type_symbol
_atom_type_oxidation_number
_atom_type_number_in_cell
_atom_type_scat_dispersion_real
_atom_type_scat_dispersion_imag
_atom_type_scat_source
C 0 108 0.002 0.002
;International Tables for Crystallography
(1992, Vol. C, Tables 4.2.6.8 and 6.1.1.1)
;
H 0 84 0.000 0.000
;International Tables for Crystallography
(1992, Vol. C, Table 6.1.1.2)
;
O 0 6 0.008 0.006
;International Tables for Crystallography
(1992, Vol. C, Tables 4.2.6.8 and 6.1.1.1)
;
P 0 6 0.090 0.095
;International Tables for Crystallography
(1992, Vol. C, Tables 4.2.6.8 and 6.1.1.1)
;
In 0 4 -0.936 1.310
;International Tables for Crystallography
(1992, Vol. C, Tables 4.2.6.8 and 6.1.1.1)
;
Cl 0 6 0.132 0.159
;International Tables for Crystallography
(1992, Vol. C, Tables 4.2.6.8 and 6.1.1.1)
;

loop_
_geom_angle_atom_site_label_1
_geom_angle_atom_site_label_2
_geom_angle_atom_site_label_3
_geom_angle
_geom_angle_site_symmetry_1
_geom_angle_site_symmetry_2
_geom_angle_site_symmetry_3
_geom_angle_publ_flag
In(2) In(1) Cl(1) 134.17(5) . . . yes
In(2) In(1) P(1) 105.09(3) . . . yes
In(2) In(1) P(2) 100.67(3) . . . yes
In(2) In(1) O(1) 42.58(9) . . . yes
In(2) In(1) O(2) 45.17(9) . . . yes
In(2) In(1) O(3) 44.27(9) . . . yes
Cl(1) In(1) P(1) 106.86(5) . . . yes
Cl(1) In(1) P(2) 100.60(5) . . . yes
Cl(1) In(1) O(1) 176.8(1) . . . yes
Cl(1) In(1) O(2) 104.0(1) . . . yes
Cl(1) In(1) O(3) 102.4(1) . . . yes
P(1) In(1) P(2) 106.72(5) . . . yes
P(1) In(1) O(1) 75.31(9) . . . yes
P(1) In(1) O(2) 148.1(1) . . . yes
P(1) In(1) O(3) 92.3(1) . . . yes
P(2) In(1) O(1) 80.9(1) . . . yes
P(2) In(1) O(2) 74.8(1) . . . yes
P(2) In(1) O(3) 144.23(9) . . . yes
O(1) In(1) O(2) 73.5(1) . . . yes
O(1) In(1) O(3) 75.0(1) . . . yes
O(2) In(1) O(3) 73.3(1) . . . yes
In(1) In(2) Cl(2) 124.83(5) . . . yes
In(1) In(2) Cl(3) 116.45(4) . . . yes
In(1) In(2) P(3) 106.49(3) . . . yes
In(1) In(2) O(1) 44.01(9) . . . yes
In(1) In(2) O(2) 42.83(8) . . . yes
In(1) In(2) O(3) 42.90(9) . . . yes
Cl(2) In(2) Cl(3) 102.55(6) . . . yes
Cl(2) In(2) P(3) 105.02(5) . . . yes
Cl(2) In(2) O(1) 101.2(1) . . . yes
Cl(2) In(2) O(2) 94.18(9) . . . yes
Cl(2) In(2) O(3) 164.7(1) . . . yes
Cl(3) In(2) P(3) 97.74(5) . . . yes
Cl(3) In(2) O(1) 91.8(1) . . . yes
Cl(3) In(2) O(2) 159.24(9) . . . yes
Cl(3) In(2) O(3) 92.5(1) . . . yes
P(3) In(2) O(1) 149.3(1) . . . yes
P(3) In(2) O(2) 89.6(1) . . . yes
P(3) In(2) O(3) 75.5(1) . . . yes
O(1) In(2) O(2) 72.8(1) . . . yes
O(1) In(2) O(3) 75.0(1) . . . yes
O(2) In(2) O(3) 70.5(1) . . . yes
In(1) P(1) C(1) 98.4(2) . . . yes
In(1) P(1) C(7) 113.3(2) . . . yes
In(1) P(1) C(13) 123.1(2) . . . yes
C(1) P(1) C(7) 110.0(3) . . . yes
C(1) P(1) C(13) 104.1(2) . . . yes
C(7) P(1) C(13) 106.8(3) . . . yes
In(1) P(2) C(19) 95.3(2) . . . yes
In(1) P(2) C(25) 112.3(2) . . . yes
In(1) P(2) C(31) 128.4(2) . . . yes
C(19) P(2) C(25) 107.8(3) . . . yes
C(19) P(2) C(31) 105.9(2) . . . yes
C(25) P(2) C(31) 105.1(3) . . . yes
In(2) P(3) C(37) 99.1(2) . . . yes
In(2) P(3) C(43) 117.7(2) . . . yes
In(2) P(3) C(49) 119.9(2) . . . yes
C(37) P(3) C(43) 107.9(3) . . . yes
C(37) P(3) C(49) 109.0(2) . . . yes
C(43) P(3) C(49) 102.7(3) . . . yes
In(1) O(1) In(2) 93.4(1) . . . yes
In(1) O(1) C(6) 124.0(3) . . . yes
In(2) O(1) C(6) 131.1(3) . . . yes
In(1) O(2) In(2) 92.0(1) . . . yes
In(1) O(2) C(24) 123.2(3) . . . yes
In(2) O(2) C(24) 131.9(3) . . . yes
In(1) O(3) In(2) 92.8(1) . . . yes
In(1) O(3) C(42) 125.8(3) . . . yes
In(2) O(3) C(42) 124.1(3) . . . yes
P(1) C(1) C(2) 121.8(4) . . . yes
P(1) C(1) C(6) 118.8(4) . . . yes
C(2) C(1) C(6) 119.3(5) . . . yes
C(1) C(2) C(3) 120.7(5) . . . yes
C(1) C(2) H(1) 119.9 . . . no
C(3) C(2) H(1) 119.4 . . . no
C(2) C(3) C(4) 119.7(5) . . . yes
C(2) C(3) H(2) 120.3 . . . no
C(4) C(3) H(2) 120.0 . . . no
C(3) C(4) C(5) 120.8(5) . . . yes
C(3) C(4) H(3) 119.5 . . . no
C(5) C(4) H(3) 119.7 . . . no
C(4) C(5) C(6) 120.5(5) . . . yes
C(4) C(5) H(4) 119.3 . . . no
C(6) C(5) H(4) 120.2 . . . no
O(1) C(6) C(1) 121.4(5) . . . yes
O(1) C(6) C(5) 119.6(4) . . . yes
C(1) C(6) C(5) 118.9(5) . . . yes
P(1) C(7) C(8) 118.4(4) . . . yes
P(1) C(7) C(12) 122.7(5) . . . yes
C(8) C(7) C(12) 118.8(5) . . . yes
C(7) C(8) C(9) 120.7(6) . . . yes
C(7) C(8) H(5) 119.5 . . . no
C(9) C(8) H(5) 119.8 . . . no
C(8) C(9) C(10) 119.4(6) . . . yes
C(8) C(9) H(6) 120.3 . . . no
C(10) C(9) H(6) 120.2 . . . no
C(9) C(10) C(11) 121.0(6) . . . yes
C(9) C(10) H(7) 120.1 . . . no
C(11) C(10) H(7) 118.9 . . . no
C(10) C(11) C(12) 119.8(7) . . . yes
C(10) C(11) H(8) 120.7 . . . no
C(12) C(11) H(8) 119.5 . . . no
C(7) C(12) C(11) 120.2(6) . . . yes
C(7) C(12) H(9) 120.0 . . . no
C(11) C(12) H(9) 119.8 . . . no
P(1) C(13) C(14) 122.7(4) . . . yes
P(1) C(13) C(18) 118.9(4) . . . yes
C(14) C(13) C(18) 118.3(5) . . . yes
C(13) C(14) C(15) 121.1(6) . . . yes
C(13) C(14) H(10) 119.2 . . . no
C(15) C(14) H(10) 119.7 . . . no
C(14) C(15) C(16) 120.0(6) . . . yes
C(14) C(15) H(11) 120.2 . . . no
C(16) C(15) H(11) 119.8 . . . no
C(15) C(16) C(17) 120.1(6) . . . yes
C(15) C(16) H(12) 119.7 . . . no
C(17) C(16) H(12) 120.2 . . . no
C(16) C(17) C(18) 119.6(6) . . . yes
C(16) C(17) H(13) 120.1 . . . no
C(18) C(17) H(13) 120.3 . . . no
C(13) C(18) C(17) 120.9(5) . . . yes
C(13) C(18) H(14) 119.6 . . . no
C(17) C(18) H(14) 119.5 . . . no
P(2) C(19) C(20) 121.1(4) . . . yes
P(2) C(19) C(24) 119.1(4) . . . yes
C(20) C(19) C(24) 119.8(5) . . . yes
C(19) C(20) C(21) 120.5(5) . . . yes
C(19) C(20) H(15) 120.1 . . . no
C(21) C(20) H(15) 119.3 . . . no
C(20) C(21) C(22) 119.7(5) . . . yes
C(20) C(21) H(16) 120.4 . . . no
C(22) C(21) H(16) 119.9 . . . no
C(21) C(22) C(23) 120.1(5) . . . yes
C(21) C(22) H(17) 119.2 . . . no
C(23) C(22) H(17) 120.6 . . . no
C(22) C(23) C(24) 120.9(5) . . . yes
C(22) C(23) H(18) 119.7 . . . no
C(24) C(23) H(18) 119.4 . . . no
O(2) C(24) C(19) 122.0(4) . . . yes
O(2) C(24) C(23) 119.0(5) . . . yes
C(19) C(24) C(23) 118.9(5) . . . yes
P(2) C(25) C(26) 121.7(5) . . . yes
P(2) C(25) C(30) 117.4(4) . . . yes
C(26) C(25) C(30) 120.9(6) . . . yes
C(25) C(26) C(27) 117.8(7) . . . yes
C(25) C(26) H(19) 121.3 . . . no
C(27) C(26) H(19) 120.9 . . . no
C(26) C(27) C(28) 121.1(7) . . . yes
C(26) C(27) H(20) 119.6 . . . no
C(28) C(27) H(20) 119.2 . . . no
C(27) C(28) C(29) 119.9(7) . . . yes
C(27) C(28) H(21) 120.9 . . . no
C(29) C(28) H(21) 119.2 . . . no
C(28) C(29) C(30) 121.0(8) . . . yes
C(28) C(29) H(22) 119.9 . . . no
C(30) C(29) H(22) 119.1 . . . no
C(25) C(30) C(29) 119.3(7) . . . yes
C(25) C(30) H(23) 120.5 . . . no
C(29) C(30) H(23) 120.2 . . . no
P(2) C(31) C(32) 121.1(5) . . . yes
P(2) C(31) C(36) 119.4(5) . . . yes
C(32) C(31) C(36) 119.5(6) . . . yes
C(31) C(32) C(33) 121.0(6) . . . yes
C(31) C(32) H(24) 119.1 . . . no
C(33) C(32) H(24) 119.9 . . . no
C(32) C(33) C(34) 118.6(7) . . . yes
C(32) C(33) H(25) 120.9 . . . no
C(34) C(33) H(25) 120.5 . . . no
C(33) C(34) C(35) 120.9(6) . . . yes
C(33) C(34) H(26) 119.3 . . . no
C(35) C(34) H(26) 119.7 . . . no
C(34) C(35) C(36) 121.0(6) . . . yes
C(34) C(35) H(27) 118.7 . . . no
C(36) C(35) H(27) 120.2 . . . no
C(31) C(36) C(35) 118.9(6) . . . yes
C(31) C(36) H(28) 120.4 . . . no
C(35) C(36) H(28) 120.7 . . . no
P(3) C(37) C(38) 122.2(4) . . . yes
P(3) C(37) C(42) 117.8(4) . . . yes
C(38) C(37) C(42) 120.1(5) . . . yes
C(37) C(38) C(39) 120.9(6) . . . yes
C(37) C(38) H(29) 119.0 . . . no
C(39) C(38) H(29) 120.1 . . . no
C(38) C(39) C(40) 119.0(6) . . . yes
C(38) C(39) H(30) 120.4 . . . no
C(40) C(39) H(30) 120.7 . . . no
C(39) C(40) C(41) 122.2(5) . . . yes
C(39) C(40) H(31) 119.2 . . . no
C(41) C(40) H(31) 118.6 . . . no
C(40) C(41) C(42) 120.0(6) . . . yes
C(40) C(41) H(32) 119.9 . . . no
C(42) C(41) H(32) 120.1 . . . no
O(3) C(42) C(37) 123.5(5) . . . yes
O(3) C(42) C(41) 118.7(5) . . . yes
C(37) C(42) C(41) 117.8(6) . . . yes
P(3) C(43) C(44) 123.8(4) . . . yes
P(3) C(43) C(48) 116.7(4) . . . yes
C(44) C(43) C(48) 119.5(5) . . . yes
C(43) C(44) C(45) 120.2(6) . . . yes
C(43) C(44) H(33) 120.3 . . . no
C(45) C(44) H(33) 119.5 . . . no
C(44) C(45) C(46) 119.7(6) . . . yes
C(44) C(45) H(34) 120.5 . . . no
C(46) C(45) H(34) 119.8 . . . no
C(45) C(46) C(47) 120.2(6) . . . yes
C(45) C(46) H(35) 120.1 . . . no
C(47) C(46) H(35) 119.7 . . . no
C(46) C(47) C(48) 120.3(6) . . . yes
C(46) C(47) H(36) 119.9 . . . no
C(48) C(47) H(36) 119.7 . . . no
C(43) C(48) C(47) 119.9(6) . . . yes
C(43) C(48) H(37) 120.2 . . . no
C(47) C(48) H(37) 119.9 . . . no
P(3) C(49) C(50) 121.1(4) . . . yes
P(3) C(49) C(54) 120.3(5) . . . yes
C(50) C(49) C(54) 118.6(5) . . . yes
C(49) C(50) C(51) 120.7(6) . . . yes
C(49) C(50) H(38) 119.4 . . . no
C(51) C(50) H(38) 119.9 . . . no
C(50) C(51) C(52) 119.8(6) . . . yes
C(50) C(51) H(39) 120.7 . . . no
C(52) C(51) H(39) 119.5 . . . no
C(51) C(52) C(53) 120.3(6) . . . yes
C(51) C(52) H(40) 120.4 . . . no
C(53) C(52) H(40) 119.2 . . . no
C(52) C(53) C(54) 120.0(6) . . . yes
C(52) C(53) H(41) 120.1 . . . no
C(54) C(53) H(41) 119.9 . . . no
C(49) C(54) C(53) 120.6(6) . . . yes
C(49) C(54) H(42) 120.0 . . . no
C(53) C(54) H(42) 119.4 . . . no

loop_
_geom_bond_atom_site_label_1
_geom_bond_atom_site_label_2
_geom_bond_distance
_geom_bond_site_symmetry_1
_geom_bond_site_symmetry_2
_geom_bond_publ_flag
In(1) In(2) 3.2230(5) . . yes
In(1) Cl(1) 2.384(2) . . yes
In(1) P(1) 2.652(2) . . yes
In(1) P(2) 2.733(2) . . yes
In(1) O(1) 2.243(4) . . yes
In(1) O(2) 2.193(3) . . yes
In(1) O(3) 2.197(4) . . yes
In(2) Cl(2) 2.381(1) . . yes
In(2) Cl(3) 2.421(1) . . yes
In(2) P(3) 2.663(2) . . yes
In(2) O(1) 2.185(4) . . yes
In(2) O(2) 2.287(3) . . yes
In(2) O(3) 2.252(3) . . yes
P(1) C(1) 1.800(5) . . yes
P(1) C(7) 1.815(5) . . yes
P(1) C(13) 1.816(6) . . yes
P(2) C(19) 1.801(5) . . yes
P(2) C(25) 1.816(6) . . yes
P(2) C(31) 1.807(6) . . yes
P(3) C(37) 1.799(5) . . yes
P(3) C(43) 1.824(6) . . yes
P(3) C(49) 1.822(5) . . yes
O(1) C(6) 1.350(6) . . yes
O(2) C(24) 1.359(6) . . yes
O(3) C(42) 1.329(7) . . yes
C(1) C(2) 1.404(7) . . yes
C(1) C(6) 1.405(7) . . yes
C(2) C(3) 1.373(8) . . yes
C(2) H(1) 0.98 . . no
C(3) C(4) 1.386(8) . . yes
C(3) H(2) 0.98 . . no
C(4) C(5) 1.374(8) . . yes
C(4) H(3) 0.98 . . no
C(5) C(6) 1.398(7) . . yes
C(5) H(4) 0.98 . . no
C(7) C(8) 1.378(8) . . yes
C(7) C(12) 1.371(8) . . yes
C(8) C(9) 1.382(8) . . yes
C(8) H(5) 0.98 . . no
C(9) C(10) 1.38(1) . . yes
C(9) H(6) 0.98 . . no
C(10) C(11) 1.33(1) . . yes
C(10) H(7) 0.98 . . no
C(11) C(12) 1.412(9) . . yes
C(11) H(8) 0.99 . . no
C(12) H(9) 0.98 . . no
C(13) C(14) 1.372(8) . . yes
C(13) C(18) 1.387(7) . . yes
C(14) C(15) 1.382(9) . . yes
C(14) H(10) 0.98 . . no
C(15) C(16) 1.373(9) . . yes
C(15) H(11) 0.98 . . no
C(16) C(17) 1.372(9) . . yes
C(16) H(12) 0.98 . . no
C(17) C(18) 1.387(8) . . yes
C(17) H(13) 0.98 . . no
C(18) H(14) 0.98 . . no
C(19) C(20) 1.402(7) . . yes
C(19) C(24) 1.395(7) . . yes
C(20) C(21) 1.376(7) . . yes
C(20) H(15) 0.98 . . no
C(21) C(22) 1.397(8) . . yes
C(21) H(16) 0.98 . . no
C(22) C(23) 1.375(7) . . yes
C(22) H(17) 0.98 . . no
C(23) C(24) 1.400(7) . . yes
C(23) H(18) 0.98 . . no
C(25) C(26) 1.372(8) . . yes
C(25) C(30) 1.398(8) . . yes
C(26) C(27) 1.42(1) . . yes
C(26) H(19) 0.98 . . no
C(27) C(28) 1.36(1) . . yes
C(27) H(20) 0.98 . . no
C(28) C(29) 1.36(1) . . yes
C(28) H(21) 0.98 . . no
C(29) C(30) 1.37(1) . . yes
C(29) H(22) 0.98 . . no
C(30) H(23) 0.98 . . no
C(31) C(32) 1.387(9) . . yes
C(31) C(36) 1.389(8) . . yes
C(32) C(33) 1.392(9) . . yes
C(32) H(24) 0.98 . . no
C(33) C(34) 1.39(1) . . yes
C(33) H(25) 0.98 . . no
C(34) C(35) 1.35(1) . . yes
C(34) H(26) 0.98 . . no
C(35) C(36) 1.406(9) . . yes
C(35) H(27) 0.98 . . no
C(36) H(28) 0.98 . . no
C(37) C(38) 1.412(8) . . yes
C(37) C(42) 1.417(8) . . yes
C(38) C(39) 1.381(8) . . yes
C(38) H(29) 0.98 . . no
C(39) C(40) 1.38(1) . . yes
C(39) H(30) 0.99 . . no
C(40) C(41) 1.381(9) . . yes
C(40) H(31) 0.98 . . no
C(41) C(42) 1.424(7) . . yes
C(41) H(32) 0.98 . . no
C(43) C(44) 1.377(8) . . yes
C(43) C(48) 1.389(8) . . yes
C(44) C(45) 1.397(9) . . yes
C(44) H(33) 0.98 . . no
C(45) C(46) 1.37(1) . . yes
C(45) H(34) 0.98 . . no
C(46) C(47) 1.38(1) . . yes
C(46) H(35) 0.98 . . no
C(47) C(48) 1.380(9) . . yes
C(47) H(36) 0.98 . . no
C(48) H(37) 0.98 . . no
C(49) C(50) 1.387(9) . . yes
C(49) C(54) 1.393(8) . . yes
C(50) C(51) 1.395(8) . . yes
C(50) H(38) 0.99 . . no
C(51) C(52) 1.377(9) . . yes
C(51) H(39) 0.98 . . no
C(52) C(53) 1.375(9) . . yes
C(52) H(40) 0.98 . . no
C(53) C(54) 1.390(8) . . yes
C(53) H(41) 0.98 . . no
C(54) H(42) 0.98 . . no

loop_
_geom_contact_atom_site_label_1
_geom_contact_atom_site_label_2
_geom_contact_distance
_geom_contact_site_symmetry_1
_geom_contact_site_symmetry_2
_geom_contact_publ_flag
Cl(1) C(52) 3.563(6) . 1_645 no
Cl(3) C(21) 3.502(5) . 1_455 no
Cl(3) C(22) 3.507(5) . 1_455 no
C(4) C(27) 3.507(9) . 2_576 no
C(9) C(28) 3.52(1) . 2_666 no
C(10) C(28) 3.49(1) . 2_666 no
C(15) C(51) 3.554(9) . 2_575 no
C(17) C(21) 3.589(8) . 1_455 no
C(18) C(21) 3.476(8) . 1_455 no
C(29) C(33) 3.59(1) . 2_666 no
C(37) C(40) 3.537(8) . 2_575 no
C(38) C(40) 3.378(8) . 2_575 no
C(38) C(41) 3.498(8) . 2_575 no
C(39) C(42) 3.540(8) . 2_575 no
C(39) C(41) 3.577(8) . 2_575 no

loop_
_geom_torsion_atom_site_label_1
_geom_torsion_atom_site_label_2
_geom_torsion_atom_site_label_3
_geom_torsion_atom_site_label_4
_geom_torsion_site_symmetry_1
_geom_torsion_site_symmetry_2
_geom_torsion_site_symmetry_3
_geom_torsion_site_symmetry_4
_geom_torsion
_geom_torsion_publ_flag
In(1) In(2) P(3) C(37) . . . . 32.8(2) no
In(1) In(2) P(3) C(43) . . . . -83.0(2) no
In(1) In(2) P(3) C(49) . . . . 151.0(2) no
In(1) In(2) O(1) C(6) . . . . -142.7(5) no
In(1) In(2) O(2) C(24) . . . . -140.2(5) no
In(1) In(2) O(3) C(42) . . . . -137.7(4) no
In(1) P(1) C(1) C(2) . . . . -171.6(4) no
In(1) P(1) C(1) C(6) . . . . 9.2(4) no
In(1) P(1) C(7) C(8) . . . . -11.3(6) no
In(1) P(1) C(7) C(12) . . . . 169.5(5) no
In(1) P(1) C(13) C(14) . . . . 116.1(5) no
In(1) P(1) C(13) C(18) . . . . -67.8(5) no
In(1) P(2) C(19) C(20) . . . . -164.8(4) no
In(1) P(2) C(19) C(24) . . . . 13.9(4) no
In(1) P(2) C(25) C(26) . . . . -97.2(5) no
In(1) P(2) C(25) C(30) . . . . 80.5(5) no
In(1) P(2) C(31) C(32) . . . . -162.0(4) no
In(1) P(2) C(31) C(36) . . . . 19.2(6) no
In(1) O(1) In(2) Cl(2) . . . . -129.29(9) no
In(1) O(1) In(2) Cl(3) . . . . 127.5(1) no
In(1) O(1) In(2) P(3) . . . . 19.1(2) no
In(1) O(1) In(2) O(2) . . . . -38.3(1) no
In(1) O(1) In(2) O(3) . . . . 35.5(1) no
In(1) O(1) C(6) C(1) . . . . -12.2(7) no
In(1) O(1) C(6) C(5) . . . . 168.0(4) no
In(1) O(2) In(2) Cl(2) . . . . 139.8(1) no
In(1) O(2) In(2) Cl(3) . . . . -4.1(4) no
In(1) O(2) In(2) P(3) . . . . -115.2(1) no
In(1) O(2) In(2) O(1) . . . . 39.3(1) no
In(1) O(2) In(2) O(3) . . . . -40.4(1) no
In(1) O(2) C(24) C(19) . . . . -21.8(7) no
In(1) O(2) C(24) C(23) . . . . 156.7(4) no
In(1) O(3) In(2) Cl(2) . . . . 41.1(5) no
In(1) O(3) In(2) Cl(3) . . . . -127.5(1) no
In(1) O(3) In(2) P(3) . . . . 135.1(1) no
In(1) O(3) In(2) O(1) . . . . -36.3(1) no
In(1) O(3) In(2) O(2) . . . . 40.4(1) no
In(1) O(3) C(42) C(37) . . . . -122.9(5) no
In(1) O(3) C(42) C(41) . . . . 59.6(6) no
In(2) In(1) P(1) C(1) . . . . -40.8(2) no
In(2) In(1) P(1) C(7) . . . . -156.8(2) no
In(2) In(1) P(1) C(13) . . . . 72.2(2) no
In(2) In(1) P(2) C(19) . . . . -53.5(2) no
In(2) In(1) P(2) C(25) . . . . 58.2(2) no
In(2) In(1) P(2) C(31) . . . . -168.7(2) no
In(2) In(1) O(1) C(6) . . . . 146.6(4) no
In(2) In(1) O(2) C(24) . . . . 145.3(4) no
In(2) In(1) O(3) C(42) . . . . 136.7(4) no
In(2) P(3) C(37) C(38) . . . . 175.8(4) no
In(2) P(3) C(37) C(42) . . . . -3.4(4) no
In(2) P(3) C(43) C(44) . . . . 108.2(5) no
In(2) P(3) C(43) C(48) . . . . -69.0(5) no
In(2) P(3) C(49) C(50) . . . . 175.8(4) no
In(2) P(3) C(49) C(54) . . . . -4.5(5) no
In(2) O(1) In(1) Cl(1) . . . . -1(2) no
In(2) O(1) In(1) P(1) . . . . -133.1(1) no
In(2) O(1) In(1) P(2) . . . . 116.8(1) no
In(2) O(1) In(1) O(2) . . . . 40.1(1) no
In(2) O(1) In(1) O(3) . . . . -36.5(1) no
In(2) O(1) C(6) C(1) . . . . 120.9(5) no
In(2) O(1) C(6) C(5) . . . . -58.9(7) no
In(2) O(2) In(1) Cl(1) . . . . 139.85(9) no
In(2) O(2) In(1) P(1) . . . . -25.5(3) no
In(2) O(2) In(1) P(2) . . . . -122.8(1) no
In(2) O(2) In(1) O(1) . . . . -38.0(1) no
In(2) O(2) In(1) O(3) . . . . 40.9(1) no
In(2) O(2) C(24) C(19) . . . . 108.3(5) no
In(2) O(2) C(24) C(23) . . . . -73.2(6) no
In(2) O(3) In(1) Cl(1) . . . . -142.8(1) no
In(2) O(3) In(1) P(1) . . . . 109.4(1) no
In(2) O(3) In(1) P(2) . . . . -14.0(2) no
In(2) O(3) In(1) O(1) . . . . 35.2(1) no
In(2) O(3) In(1) O(2) . . . . -41.7(1) no
In(2) O(3) C(42) C(37) . . . . 1.2(7) no
In(2) O(3) C(42) C(41) . . . . -176.2(3) no
Cl(1) In(1) In(2) Cl(2) . . . . -112.40(8) no
Cl(1) In(1) In(2) Cl(3) . . . . 117.67(8) no
Cl(1) In(1) In(2) P(3) . . . . 9.96(7) no
Cl(1) In(1) In(2) O(1) . . . . 179.9(1) no
Cl(1) In(1) In(2) O(2) . . . . -60.7(2) no
Cl(1) In(1) In(2) O(3) . . . . 55.4(2) no
Cl(1) In(1) P(1) C(1) . . . . 172.5(2) no
Cl(1) In(1) P(1) C(7) . . . . 56.5(2) no
Cl(1) In(1) P(1) C(13) . . . . -74.5(2) no
Cl(1) In(1) P(2) C(19) . . . . 85.7(2) no
Cl(1) In(1) P(2) C(25) . . . . -162.6(2) no
Cl(1) In(1) P(2) C(31) . . . . -29.5(2) no
Cl(1) In(1) O(1) C(6) . . . . 146(2) no
Cl(1) In(1) O(2) C(24) . . . . -74.8(4) no
Cl(1) In(1) O(3) C(42) . . . . -6.2(4) no
Cl(2) In(2) In(1) P(1) . . . . 114.70(6) no
Cl(2) In(2) In(1) P(2) . . . . 3.96(6) no
Cl(2) In(2) In(1) O(1) . . . . 67.7(1) no
Cl(2) In(2) In(1) O(2) . . . . -51.7(2) no
Cl(2) In(2) In(1) O(3) . . . . -167.8(1) no
Cl(2) In(2) P(3) C(37) . . . . 166.9(2) no
Cl(2) In(2) P(3) C(43) . . . . 51.2(2) no
Cl(2) In(2) P(3) C(49) . . . . -74.9(2) no
Cl(2) In(2) O(1) C(6) . . . . 88.1(4) no
Cl(2) In(2) O(2) C(24) . . . . -0.4(4) no
Cl(2) In(2) O(3) C(42) . . . . -96.6(5) no
Cl(3) In(2) In(1) P(1) . . . . -15.23(6) no
Cl(3) In(2) In(1) P(2) . . . . -125.96(6) no
Cl(3) In(2) In(1) O(1) . . . . -62.3(1) no
Cl(3) In(2) In(1) O(2) . . . . 178.4(2) no
Cl(3) In(2) In(1) O(3) . . . . 62.3(1) no
Cl(3) In(2) P(3) C(37) . . . . -87.8(2) no
Cl(3) In(2) P(3) C(43) . . . . 156.4(2) no
Cl(3) In(2) P(3) C(49) . . . . 30.4(2) no
Cl(3) In(2) O(1) C(6) . . . . -15.1(4) no
Cl(3) In(2) O(2) C(24) . . . . -144.3(4) no
Cl(3) In(2) O(3) C(42) . . . . 94.8(4) no
P(1) In(1) In(2) P(3) . . . . -122.94(5) no
P(1) In(1) In(2) O(1) . . . . 47.0(1) no
P(1) In(1) In(2) O(2) . . . . 166.4(1) no
P(1) In(1) In(2) O(3) . . . . -77.5(1) no
P(1) In(1) P(2) C(19) . . . . -163.0(2) no
P(1) In(1) P(2) C(25) . . . . -51.2(2) no
P(1) In(1) P(2) C(31) . . . . 81.9(2) no
P(1) In(1) O(1) C(6) . . . . 13.5(3) no
P(1) In(1) O(2) C(24) . . . . 119.9(3) no
P(1) In(1) O(3) C(42) . . . . -114.0(4) no
P(1) C(1) C(2) C(3) . . . . 179.1(5) no
P(1) C(1) C(6) O(1) . . . . -0.5(7) no
P(1) C(1) C(6) C(5) . . . . 179.3(4) no
P(1) C(7) C(8) C(9) . . . . 180.0(6) no
P(1) C(7) C(12) C(11) . . . . -178.5(6) no
P(1) C(13) C(14) C(15) . . . . 174.8(5) no
P(1) C(13) C(18) C(17) . . . . -175.6(5) no
P(2) In(1) In(2) P(3) . . . . 126.32(5) no
P(2) In(1) In(2) O(1) . . . . -63.7(1) no
P(2) In(1) In(2) O(2) . . . . 55.7(1) no
P(2) In(1) In(2) O(3) . . . . 171.8(1) no
P(2) In(1) P(1) C(1) . . . . 65.6(2) no
P(2) In(1) P(1) C(7) . . . . -50.5(2) no
P(2) In(1) P(1) C(13) . . . . 178.5(2) no
P(2) In(1) O(1) C(6) . . . . -96.6(4) no
P(2) In(1) O(2) C(24) . . . . 22.6(4) no
P(2) In(1) O(3) C(42) . . . . 122.7(4) no
P(2) C(19) C(20) C(21) . . . . 178.6(4) no
P(2) C(19) C(24) O(2) . . . . 0.5(7) no
P(2) C(19) C(24) C(23) . . . . -178.0(4) no
P(2) C(25) C(26) C(27) . . . . 177.8(5) no
P(2) C(25) C(30) C(29) . . . . -178.0(5) no
P(2) C(31) C(32) C(33) . . . . -178.3(5) no
P(2) C(31) C(36) C(35) . . . . 178.6(5) no
P(3) In(2) In(1) O(1) . . . . -170.0(1) no
P(3) In(2) In(1) O(2) . . . . 70.7(1) no
P(3) In(2) In(1) O(3) . . . . -45.4(1) no
P(3) In(2) O(1) C(6) . . . . -123.5(4) no
P(3) In(2) O(2) C(24) . . . . 104.6(4) no
P(3) In(2) O(3) C(42) . . . . -2.6(3) no
P(3) C(37) C(38) C(39) . . . . 179.0(4) no
P(3) C(37) C(42) O(3) . . . . 2.1(7) no
P(3) C(37) C(42) C(41) . . . . 179.6(4) no
P(3) C(43) C(44) C(45) . . . . -178.6(5) no
P(3) C(43) C(48) C(47) . . . . 178.6(5) no
P(3) C(49) C(50) C(51) . . . . 178.0(5) no
P(3) C(49) C(54) C(53) . . . . -177.3(4) no
O(1) In(1) In(2) O(2) . . . . 119.4(2) no
O(1) In(1) In(2) O(3) . . . . -124.5(2) no
O(1) In(1) P(1) C(1) . . . . -10.0(2) no
O(1) In(1) P(1) C(7) . . . . -126.0(2) no
O(1) In(1) P(1) C(13) . . . . 103.0(2) no
O(1) In(1) P(2) C(19) . . . . -91.4(2) no
O(1) In(1) P(2) C(25) . . . . 20.3(2) no
O(1) In(1) P(2) C(31) . . . . 153.4(2) no
O(1) In(1) O(2) C(24) . . . . 107.4(4) no
O(1) In(1) O(3) C(42) . . . . 171.9(4) no
O(1) In(2) In(1) O(2) . . . . -119.4(2) no
O(1) In(2) In(1) O(3) . . . . 124.5(2) no
O(1) In(2) P(3) C(37) . . . . 19.1(3) no
O(1) In(2) P(3) C(43) . . . . -96.7(3) no
O(1) In(2) P(3) C(49) . . . . 137.3(3) no
O(1) In(2) O(2) C(24) . . . . -100.9(4) no
O(1) In(2) O(3) C(42) . . . . -174.1(4) no
O(1) C(6) C(1) C(2) . . . . -179.7(5) no
O(1) C(6) C(5) C(4) . . . . -177.8(5) no
O(2) In(1) In(2) O(3) . . . . 116.1(2) no
O(2) In(1) P(1) C(1) . . . . -22.4(3) no
O(2) In(1) P(1) C(7) . . . . -138.4(3) no
O(2) In(1) P(1) C(13) . . . . 90.6(3) no
O(2) In(1) P(2) C(19) . . . . -16.2(2) no
O(2) In(1) P(2) C(25) . . . . 95.6(2) no
O(2) In(1) P(2) C(31) . . . . -131.3(3) no
O(2) In(1) O(1) C(6) . . . . -173.3(4) no
O(2) In(1) O(3) C(42) . . . . 95.0(4) no
O(2) In(2) In(1) O(3) . . . . -116.1(2) no
O(2) In(2) P(3) C(37) . . . . 72.7(2) no
O(2) In(2) P(3) C(43) . . . . -43.1(2) no
O(2) In(2) P(3) C(49) . . . . -169.1(2) no
O(2) In(2) O(1) C(6) . . . . 179.0(4) no
O(2) In(2) O(3) C(42) . . . . -97.4(4) no
O(2) C(24) C(19) C(20) . . . . 179.2(5) no
O(2) C(24) C(23) C(22) . . . . -179.1(5) no
O(3) In(1) P(1) C(1) . . . . -83.8(2) no
O(3) In(1) P(1) C(7) . . . . 160.2(2) no
O(3) In(1) P(1) C(13) . . . . 29.2(2) no
O(3) In(1) P(2) C(19) . . . . -43.6(3) no
O(3) In(1) P(2) C(25) . . . . 68.1(3) no
O(3) In(1) P(2) C(31) . . . . -158.8(3) no
O(3) In(1) O(1) C(6) . . . . 110.0(4) no
O(3) In(1) O(2) C(24) . . . . -173.8(4) no
O(3) In(2) P(3) C(37) . . . . 2.7(2) no
O(3) In(2) P(3) C(43) . . . . -113.0(2) no
O(3) In(2) P(3) C(49) . . . . 120.9(2) no
O(3) In(2) O(1) C(6) . . . . -107.2(4) no
O(3) In(2) O(2) C(24) . . . . 179.4(5) no
O(3) C(42) C(37) C(38) . . . . -177.2(5) no
O(3) C(42) C(41) C(40) . . . . 178.8(5) no
C(1) P(1) C(7) C(8) . . . . -120.4(5) no
C(1) P(1) C(7) C(12) . . . . 60.4(6) no
C(1) P(1) C(13) C(14) . . . . -133.8(5) no
C(1) P(1) C(13) C(18) . . . . 42.4(5) no
C(1) C(2) C(3) C(4) . . . . 0.8(9) no
C(1) C(6) C(5) C(4) . . . . 2.4(8) no
C(2) C(1) P(1) C(7) . . . . -53.0(5) no
C(2) C(1) P(1) C(13) . . . . 61.0(5) no
C(2) C(1) C(6) C(5) . . . . 0.1(8) no
C(2) C(3) C(4) C(5) . . . . 1.8(9) no
C(3) C(2) C(1) C(6) . . . . -1.7(8) no
C(3) C(4) C(5) C(6) . . . . -3.4(9) no
C(6) C(1) P(1) C(7) . . . . 127.9(4) no
C(6) C(1) P(1) C(13) . . . . -118.1(4) no
C(7) P(1) C(13) C(14) . . . . -17.5(6) no
C(7) P(1) C(13) C(18) . . . . 158.7(5) no
C(7) C(8) C(9) C(10) . . . . -1(1) no
C(7) C(12) C(11) C(10) . . . . -3(1) no
C(8) C(7) P(1) C(13) . . . . 127.3(5) no
C(8) C(7) C(12) C(11) . . . . 2(1) no
C(8) C(9) C(10) C(11) . . . . 0(1) no
C(9) C(8) C(7) C(12) . . . . -1(1) no
C(9) C(10) C(11) C(12) . . . . 1(1) no
C(12) C(7) P(1) C(13) . . . . -51.9(6) no
C(13) C(14) C(15) C(16) . . . . 1(1) no
C(13) C(18) C(17) C(16) . . . . 0(1) no
C(14) C(13) C(18) C(17) . . . . 0.7(9) no
C(14) C(15) C(16) C(17) . . . . 0(1) no
C(15) C(14) C(13) C(18) . . . . -1(1) no
C(15) C(16) C(17) C(18) . . . . -1(1) no
C(19) P(2) C(25) C(26) . . . . 6.5(6) no
C(19) P(2) C(25) C(30) . . . . -175.8(5) no
C(19) P(2) C(31) C(32) . . . . 87.5(5) no
C(19) P(2) C(31) C(36) . . . . -91.3(5) no
C(19) C(20) C(21) C(22) . . . . -0.7(9) no
C(19) C(24) C(23) C(22) . . . . -0.6(9) no
C(20) C(19) P(2) C(25) . . . . 79.8(5) no
C(20) C(19) P(2) C(31) . . . . -32.3(5) no
C(20) C(19) C(24) C(23) . . . . 0.7(8) no
C(20) C(21) C(22) C(23) . . . . 0.8(9) no
C(21) C(20) C(19) C(24) . . . . -0.1(8) no
C(21) C(22) C(23) C(24) . . . . -0.2(9) no
C(24) C(19) P(2) C(25) . . . . -101.6(5) no
C(24) C(19) P(2) C(31) . . . . 146.4(4) no
C(25) P(2) C(31) C(32) . . . . -26.4(6) no
C(25) P(2) C(31) C(36) . . . . 154.8(5) no
C(25) C(26) C(27) C(28) . . . . -1(1) no
C(25) C(30) C(29) C(28) . . . . 1(1) no
C(26) C(25) P(2) C(31) . . . . 119.1(5) no
C(26) C(25) C(30) C(29) . . . . 0(1) no
C(26) C(27) C(28) C(29) . . . . 2(1) no
C(27) C(26) C(25) C(30) . . . . 0.2(9) no
C(27) C(28) C(29) C(30) . . . . -2(1) no
C(30) C(25) P(2) C(31) . . . . -63.2(5) no
C(31) C(32) C(33) C(34) . . . . -1(1) no
C(31) C(36) C(35) C(34) . . . . 0(1) no
C(32) C(31) C(36) C(35) . . . . -0.3(9) no
C(32) C(33) C(34) C(35) . . . . 1(1) no
C(33) C(32) C(31) C(36) . . . . 0.5(9) no
C(33) C(34) C(35) C(36) . . . . -1(1) no
C(37) P(3) C(43) C(44) . . . . -2.6(6) no
C(37) P(3) C(43) C(48) . . . . -179.9(5) no
C(37) P(3) C(49) C(50) . . . . -71.2(5) no
C(37) P(3) C(49) C(54) . . . . 108.5(5) no
C(37) C(38) C(39) C(40) . . . . 1.6(9) no
C(37) C(42) C(41) C(40) . . . . 1.2(8) no
C(38) C(37) P(3) C(43) . . . . -61.1(5) no
C(38) C(37) P(3) C(49) . . . . 49.8(5) no
C(38) C(37) C(42) C(41) . . . . 0.3(8) no
C(38) C(39) C(40) C(41) . . . . -0.1(9) no
C(39) C(38) C(37) C(42) . . . . -1.7(8) no
C(39) C(40) C(41) C(42) . . . . -1.3(9) no
C(42) C(37) P(3) C(43) . . . . 119.7(4) no
C(42) C(37) P(3) C(49) . . . . -129.5(4) no
C(43) P(3) C(49) C(50) . . . . 43.0(5) no
C(43) P(3) C(49) C(54) . . . . -137.3(4) no
C(43) C(44) C(45) C(46) . . . . 0(1) no
C(43) C(48) C(47) C(46) . . . . 1(1) no
C(44) C(43) P(3) C(49) . . . . -117.7(6) no
C(44) C(43) C(48) C(47) . . . . 1(1) no
C(44) C(45) C(46) C(47) . . . . 2(1) no
C(45) C(44) C(43) C(48) . . . . -1(1) no
C(45) C(46) C(47) C(48) . . . . -2(1) no
C(48) C(43) P(3) C(49) . . . . 65.0(5) no
C(49) C(50) C(51) C(52) . . . . -1(1) no
C(49) C(54) C(53) C(52) . . . . -0.7(9) no
C(50) C(49) C(54) C(53) . . . . 2.5(8) no
C(50) C(51) C(52) C(53) . . . . 3(1) no
C(51) C(50) C(49) C(54) . . . . -1.7(9) no
C(51) C(52) C(53) C(54) . . . . -1.9(9) no
